data_7031984
loop_
_publ_author_name
'Reis, Samira G.'
'Del \'Aguila-S\'anchez, Miguel A'
'Guedes, Guilherme P.'
'Ferreira, Glaucio B.'
'Novak, Miguel A.'
'Speziali, Nivaldo L.'
'L\'opez-Ortiz, Fernando'
'Vaz, Maria G. F.'

_publ_section_title
;
 Synthesis, crystal structures and magnetic behaviour of four coordination
 compounds constructed with a phosphinic amide-TEMPO radical and
 [M(hfac)2] (M = Cu(II), Co(II) and Mn(II)).
;
_journal_issue 39
_journal_name_full 'Dalton transactions (Cambridge, England : 2003)'
_journal_page_first 14889
_journal_page_last 14901
_journal_paper_doi 10.1039/c4dt01444h
_journal_volume 43
_journal_year 2014
_chemical_absolute_configuration unk
_chemical_formula_moiety 'C31 H30 Co F12 N2 O6 P'
_chemical_formula_sum 'C31 H30 Co F12 N2 O6 P'
_chemical_formula_weight 844.47
_space_group_IT_number 110
_symmetry_cell_setting tetragonal
_symmetry_space_group_name_Hall 'I 4bw -2c'
_symmetry_space_group_name_H-M 'I 41 c d'
_atom_sites_solution_hydrogens geom
_atom_sites_solution_primary direct
_atom_sites_solution_secondary difmap
_audit_creation_date 2014-02-25T09:24:50-00:00
_audit_creation_method 'WinGX routine CIF_UPDATE'
_cell_angle_alpha 90
_cell_angle_beta 90
_cell_angle_gamma 90
_cell_formula_units_Z 16
_cell_length_a 28.414(4)
_cell_length_b 28.414(4)
_cell_length_c 18.162(4)
_cell_measurement_temperature 293(2)
_cell_volume 14663(4)
_computing_cell_refinement 'DIRAX (Duisenberg, 1992)'
_computing_data_collection 'COLLECT (Enraf-Nonius, 1997-2000.)'
_computing_data_reduction 'EVALCCD (Duisenberg, 2003)'
_computing_molecular_graphics
;
Ortep-3 for Windows: L. J. Farrugia, J. Appl. Cryst (1997), 30, 565
;
_computing_publication_material 'WinGX publication routines (Farrugia, 1999) and PublCIF'
_computing_structure_refinement 'SHELXL-97 (Sheldrick, 1997)'
_computing_structure_solution 'SHELXS-97 (Sheldrick, 1990)'
_diffrn_ambient_temperature 293(2)
_diffrn_measured_fraction_theta_full 0.998
_diffrn_measured_fraction_theta_max 0.998
_diffrn_measurement_device_type 'Bruker-Nonius Kappa-CCD'
_diffrn_measurement_method ' \f-\w scans'
_diffrn_radiation_monochromator graphite
_diffrn_radiation_source 'fine-focus sealed tube'
_diffrn_radiation_type MoK\a
_diffrn_radiation_wavelength 0.71073
_diffrn_reflns_av_R_equivalents 0.0658
_diffrn_reflns_av_unetI/netI 0.0363
_diffrn_reflns_limit_h_max 33
_diffrn_reflns_limit_h_min -33
_diffrn_reflns_limit_k_max 33
_diffrn_reflns_limit_k_min -33
_diffrn_reflns_limit_l_max 21
_diffrn_reflns_limit_l_min -21
_diffrn_reflns_number 56145
_diffrn_reflns_theta_full 25.02
_diffrn_reflns_theta_max 25.02
_diffrn_reflns_theta_min 3.16
_exptl_absorpt_coefficient_mu 0.616
_exptl_absorpt_correction_T_max 0.826
_exptl_absorpt_correction_T_min 0.806
_exptl_absorpt_correction_type empirical
_exptl_absorpt_process_details
;
SADABS, Bruker Analytical X-ray Systems,Inc., Madison WI, 1997.
;
_exptl_crystal_colour red
_exptl_crystal_density_diffrn 1.53
_exptl_crystal_density_method 'not measured'
_exptl_crystal_description block
_exptl_crystal_F_000 6848
_exptl_crystal_size_max 0.35
_exptl_crystal_size_mid 0.35
_exptl_crystal_size_min 0.31
_refine_diff_density_max 0.535
_refine_diff_density_min -0.42
_refine_diff_density_rms 0.07
_refine_ls_abs_structure_details 'Flack H D (1983), Acta Cryst. A39, 876-881'
_refine_ls_abs_structure_Flack 0.02(2)
_refine_ls_extinction_method none
_refine_ls_goodness_of_fit_ref 1.121
_refine_ls_hydrogen_treatment mixed
_refine_ls_matrix_type full
_refine_ls_number_parameters 479
_refine_ls_number_reflns 6429
_refine_ls_number_restraints 1
_refine_ls_restrained_S_all 1.121
_refine_ls_R_factor_all 0.0826
_refine_ls_R_factor_gt 0.0528
_refine_ls_shift/su_max 0.001
_refine_ls_shift/su_mean 0
_refine_ls_structure_factor_coef Fsqd
_refine_ls_weighting_details 'calc w=1/[\s^2^(Fo^2^)+(0.0476P)^2^+55.2655P] where P=(Fo^2^+2Fc^2^)/3'
_refine_ls_weighting_scheme calc
_refine_ls_wR_factor_gt 0.1211
_refine_ls_wR_factor_ref 0.1466
_reflns_number_gt 5066
_reflns_number_total 6469
_reflns_threshold_expression >2sigma(I)
_cod_data_source_file c4dt01444h2.cif
_cod_data_source_block sad
_cod_depositor_comments 'Adding full bibliography for 7031981--7031984.cif.'
_cod_original_cell_volume 14663(5)
_cod_original_sg_symbol_H-M 'I 41 cd'
_cod_database_code 7031984

loop_
_symmetry_equiv_pos_as_xyz
'x, y, z'
'-x+1/2, -y+1/2, z+1/2'
'-y, x+1/2, z+1/4'
'y+1/2, -x, z+3/4'
'x, -y, z+1/2'
'-x+1/2, y+1/2, z'
'-y, -x+1/2, z+3/4'
'y+1/2, x, z+1/4'
'x+1/2, y+1/2, z+1/2'
'-x+1, -y+1, z+1'
'-y+1/2, x+1, z+3/4'
'y+1, -x+1/2, z+5/4'
'x+1/2, -y+1/2, z+1'
'-x+1, y+1, z+1/2'
'-y+1/2, -x+1, z+5/4'
'y+1, x+1/2, z+3/4'

loop_
_atom_site_label
_atom_site_type_symbol
_atom_site_fract_x
_atom_site_fract_y
_atom_site_fract_z
_atom_site_U_iso_or_equiv
_atom_site_adp_type
_atom_site_occupancy
_atom_site_symmetry_multiplicity
_atom_site_calc_flag
_atom_site_refinement_flags
_atom_site_disorder_assembly
_atom_site_disorder_group
C8 C 0.4424(2) 0.2733(2) 0.9741(3) 0.0447(13) Uani 1 1 d . . .
H8 H 0.4303 0.2411 0.9701 0.054 Uiso 1 1 calc R . .
C3 C 0.4222(3) 0.3011(3) 1.1792(4) 0.0630(18) Uani 1 1 d . . .
H3A H 0.4416 0.3286 1.1751 0.094 Uiso 1 1 calc R . .
H3B H 0.4295 0.2849 1.2242 0.094 Uiso 1 1 calc R . .
H3C H 0.3897 0.3102 1.1794 0.094 Uiso 1 1 calc R . .
F4 F 0.5456(2) 0.0333(2) 0.6154(5) 0.143(3) Uani 1 1 d . . .
C2 C 0.4011(2) 0.2248(2) 1.1185(4) 0.0594(17) Uani 1 1 d . . .
H2A H 0.4076 0.2049 1.077 0.089 Uiso 1 1 calc R . .
H2B H 0.3685 0.2337 1.1181 0.089 Uiso 1 1 calc R . .
H2C H 0.408 0.2081 1.1632 0.089 Uiso 1 1 calc R . .
F1 F 0.3552(2) 0.1049(4) 0.7091(5) 0.181(4) Uani 1 1 d . . .
C5 C 0.5059(3) 0.1897(3) 1.0355(4) 0.070(2) Uani 1 1 d . . .
H5A H 0.5156 0.1721 1.0781 0.105 Uiso 1 1 calc R . .
H5B H 0.5249 0.1808 0.9941 0.105 Uiso 1 1 calc R . .
H5C H 0.4734 0.183 1.025 0.105 Uiso 1 1 calc R . .
F3 F 0.38306(19) 0.0599(2) 0.6333(6) 0.189(5) Uani 1 1 d . . .
F5 F 0.5882(2) 0.0910(3) 0.6098(6) 0.174(4) Uani 1 1 d . . .
C6 C 0.5631(2) 0.2530(3) 1.0682(5) 0.075(2) Uani 1 1 d . . .
H6A H 0.5663 0.286 1.0782 0.113 Uiso 1 1 calc R . .
H6B H 0.5826 0.2446 1.0271 0.113 Uiso 1 1 calc R . .
H6C H 0.5727 0.2353 1.1107 0.113 Uiso 1 1 calc R . .
F6 F 0.5829(3) 0.0572(3) 0.7061(5) 0.182(4) Uani 1 1 d . . .
F2 F 0.3674(3) 0.1272(4) 0.6108(7) 0.224(6) Uani 1 1 d . . .
H2 H 0.434(2) 0.326(2) 0.909(3) 0.044(19) Uiso 1 1 d . . .
Co1 Co 0.49279(2) 0.19010(2) 0.75784(5) 0.04118(19) Uani 1 1 d . . .
P1 P 0.41515(5) 0.27176(5) 0.83132(8) 0.0391(3) Uani 1 1 d . . .
O4 O 0.53295(14) 0.14148(14) 0.7008(2) 0.0498(10) Uani 1 1 d . . .
O2 O 0.44782(14) 0.23214(13) 0.8140(2) 0.0468(10) Uani 1 1 d . . .
O1 O 0.50021(15) 0.24480(13) 1.1796(2) 0.0480(9) Uani 1 1 d . . .
C1 C 0.4316(2) 0.2686(2) 1.1141(3) 0.0492(15) Uani 1 1 d . . .
O5 O 0.49482(14) 0.13800(14) 0.8421(3) 0.0514(10) Uani 1 1 d . . .
O6 O 0.55340(14) 0.21580(13) 0.8054(2) 0.0474(10) Uani 1 1 d . . .
O3 O 0.43489(13) 0.15733(14) 0.7097(2) 0.0497(10) Uani 1 1 d . . .
C30 C 0.5823(2) 0.1914(2) 0.8420(4) 0.0465(14) Uani 1 1 d . . .
N2 N 0.4292(2) 0.2991(2) 0.9078(3) 0.0521(13) Uani 1 1 d . . .
C4 C 0.5117(2) 0.2418(2) 1.0503(3) 0.0487(14) Uani 1 1 d . . .
N1 N 0.48275(16) 0.25475(16) 1.1165(3) 0.0409(11) Uani 1 1 d . . .
C9 C 0.4221(2) 0.2952(2) 1.0415(3) 0.0515(15) Uani 1 1 d . . .
H9A H 0.3884 0.298 1.035 0.062 Uiso 1 1 calc R . .
H9B H 0.4347 0.3268 1.0462 0.062 Uiso 1 1 calc R . .
C17 C 0.3413(3) 0.2140(2) 0.7955(4) 0.0634(18) Uani 1 1 d . . .
H17 H 0.3614 0.2015 0.7603 0.076 Uiso 1 1 calc R . .
F11 F 0.6544(2) 0.1985(2) 0.9073(4) 0.138(3) Uani 1 1 d . . .
C28 C 0.5318(2) 0.1245(2) 0.8717(4) 0.0554(17) Uani 1 1 d . A .
C29 C 0.5758(2) 0.1473(2) 0.8740(4) 0.0599(18) Uani 1 1 d . . .
H29 H 0.6009 0.1326 0.8972 0.072 Uiso 1 1 calc R . .
F12 F 0.62690(19) 0.25927(18) 0.8647(5) 0.143(3) Uani 1 1 d . . .
C10 C 0.41372(19) 0.31804(19) 0.7641(3) 0.0436(13) Uani 1 1 d . . .
C31 C 0.6302(2) 0.2147(3) 0.8527(4) 0.0618(18) Uani 1 1 d . . .
C25 C 0.5188(2) 0.1032(2) 0.6745(4) 0.0512(16) Uani 1 1 d . . .
C11 C 0.4561(2) 0.3390(2) 0.7434(4) 0.0617(18) Uani 1 1 d . . .
H11 H 0.4842 0.3291 0.7645 0.074 Uiso 1 1 calc R . .
C16 C 0.3563(2) 0.2494(2) 0.8410(4) 0.0489(14) Uani 1 1 d . . .
C13 C 0.4153(3) 0.3888(3) 0.6608(4) 0.075(2) Uani 1 1 d . . .
H13 H 0.416 0.4126 0.6256 0.09 Uiso 1 1 calc R . .
F10 F 0.6565(2) 0.2098(3) 0.7962(4) 0.171(4) Uani 1 1 d . . .
C26 C 0.5578(3) 0.0704(3) 0.6515(6) 0.085(3) Uani 1 1 d . . .
C22 C 0.3864(3) 0.0993(4) 0.6596(7) 0.096(3) Uani 1 1 d . . .
C21 C 0.3252(2) 0.2687(3) 0.8920(5) 0.074(2) Uani 1 1 d . . .
H21 H 0.3353 0.2931 0.9223 0.089 Uiso 1 1 calc R . .
C24 C 0.4724(2) 0.0884(2) 0.6662(5) 0.065(2) Uani 1 1 d . . .
H24 H 0.4667 0.058 0.6494 0.078 Uiso 1 1 calc R . .
C15 C 0.3724(3) 0.3330(3) 0.7323(4) 0.0641(19) Uani 1 1 d . . .
H15 H 0.344 0.3192 0.7453 0.077 Uiso 1 1 calc R . .
C7 C 0.4959(2) 0.2709(2) 0.9841(3) 0.0526(16) Uani 1 1 d . . .
H7A H 0.5097 0.2576 0.9399 0.063 Uiso 1 1 calc R . .
H7B H 0.5079 0.3027 0.9894 0.063 Uiso 1 1 calc R . .
C19 C 0.2655(3) 0.2157(4) 0.8507(7) 0.096(3) Uani 1 1 d . . .
H19 H 0.2347 0.2045 0.8528 0.116 Uiso 1 1 calc R . .
C23 C 0.4339(2) 0.1173(3) 0.6821(4) 0.0620(18) Uani 1 1 d . . .
C20 C 0.2796(3) 0.2521(4) 0.8982(6) 0.090(3) Uani 1 1 d . . .
H20 H 0.2589 0.2646 0.9327 0.108 Uiso 1 1 calc R . .
C12 C 0.4562(4) 0.3741(3) 0.6919(5) 0.084(3) Uani 1 1 d . . .
H12 H 0.4845 0.388 0.6782 0.101 Uiso 1 1 calc R . .
C27 C 0.5292(3) 0.0753(4) 0.9054(7) 0.112(4) Uani 1 1 d . . .
C18 C 0.2956(3) 0.1969(3) 0.8026(6) 0.084(3) Uani 1 1 d . . .
H18 H 0.2859 0.1718 0.7732 0.101 Uiso 1 1 calc R . .
C14 C 0.3736(4) 0.3694(3) 0.6798(5) 0.084(3) Uani 1 1 d . . .
H14 H 0.3459 0.38 0.6584 0.101 Uiso 1 1 calc R . .
F7A F 0.5518(5) 0.0440(4) 0.8666(8) 0.121(2) Uani 0.5 1 d P A 1
F8A F 0.4999(6) 0.0852(4) 0.9707(9) 0.121(2) Uani 0.5 1 d P A 1
F9A F 0.5604(6) 0.0753(4) 0.9694(9) 0.121(2) Uani 0.5 1 d P A 1
F7B F 0.5027(6) 0.0457(3) 0.8680(8) 0.121(2) Uani 0.5 1 d P A 2
F8B F 0.4971(6) 0.0652(4) 0.9464(10) 0.121(2) Uani 0.5 1 d P A 2
F9B F 0.5687(6) 0.0594(4) 0.9338(10) 0.121(2) Uani 0.5 1 d P A 2

loop_
_atom_site_aniso_label
_atom_site_aniso_U_11
_atom_site_aniso_U_22
_atom_site_aniso_U_33
_atom_site_aniso_U_23
_atom_site_aniso_U_13
_atom_site_aniso_U_12
C8 0.050(3) 0.037(3) 0.046(3) 0.005(3) -0.006(3) 0.002(3)
C3 0.071(5) 0.069(4) 0.049(4) 0.003(3) 0.001(3) 0.023(4)
F4 0.103(4) 0.089(4) 0.237(8) -0.082(5) 0.029(5) 0.013(3)
C2 0.044(3) 0.068(4) 0.066(4) 0.004(3) 0.003(3) 0.001(3)
F1 0.067(4) 0.272(10) 0.202(8) -0.107(8) 0.047(4) -0.080(5)
C5 0.082(5) 0.069(5) 0.058(4) -0.001(3) 0.007(4) 0.028(4)
F3 0.070(4) 0.122(5) 0.376(13) -0.141(7) -0.014(5) -0.021(3)
F5 0.114(5) 0.126(5) 0.280(10) -0.037(6) 0.122(6) 0.007(4)
C6 0.036(4) 0.103(6) 0.087(6) 0.009(5) -0.003(4) 0.005(4)
F6 0.172(7) 0.219(8) 0.154(6) -0.033(6) -0.026(6) 0.144(7)
F2 0.118(6) 0.239(11) 0.316(15) 0.065(10) -0.108(9) -0.071(6)
Co1 0.0360(4) 0.0363(4) 0.0512(4) -0.0023(4) 0.0034(4) 0.0008(3)
P1 0.0416(8) 0.0350(7) 0.0407(8) 0.0008(6) 0.0024(6) 0.0027(6)
O4 0.037(2) 0.045(2) 0.067(3) -0.008(2) 0.0094(19) 0.0008(18)
O2 0.050(2) 0.040(2) 0.050(2) -0.0038(18) 0.0073(19) 0.0061(18)
O1 0.056(2) 0.042(2) 0.046(2) 0.0035(19) -0.005(2) -0.001(2)
C1 0.042(3) 0.050(3) 0.055(4) 0.001(3) -0.004(3) 0.006(3)
O5 0.044(2) 0.042(2) 0.068(3) 0.011(2) 0.007(2) 0.0014(19)
O6 0.044(2) 0.038(2) 0.061(3) 0.0010(19) -0.009(2) -0.0026(17)
O3 0.032(2) 0.046(2) 0.072(3) -0.012(2) 0.0044(19) -0.0033(17)
C30 0.041(3) 0.042(3) 0.056(4) -0.004(3) 0.003(3) 0.004(3)
N2 0.066(4) 0.040(3) 0.050(3) 0.004(3) -0.008(3) 0.003(3)
C4 0.040(3) 0.059(4) 0.047(3) -0.001(3) 0.001(3) 0.011(3)
N1 0.044(3) 0.038(3) 0.041(3) 0.000(2) -0.002(2) 0.000(2)
C9 0.052(4) 0.056(4) 0.046(3) 0.002(3) 0.003(3) 0.013(3)
C17 0.057(4) 0.054(4) 0.078(5) -0.002(4) 0.003(4) 0.001(3)
F11 0.088(4) 0.130(5) 0.196(7) 0.051(5) -0.084(4) -0.030(3)
C28 0.051(4) 0.037(3) 0.078(5) 0.006(3) 0.020(3) 0.009(3)
C29 0.048(4) 0.044(4) 0.087(5) 0.003(3) 0.003(3) 0.009(3)
F12 0.085(4) 0.068(3) 0.277(9) -0.024(4) -0.059(5) -0.026(3)
C10 0.053(3) 0.039(3) 0.039(3) 0.000(3) -0.005(3) 0.002(2)
C31 0.047(4) 0.065(5) 0.073(5) -0.003(4) -0.006(4) -0.006(3)
C25 0.051(4) 0.035(3) 0.068(4) -0.005(3) 0.005(3) 0.004(3)
C11 0.055(4) 0.057(4) 0.074(5) 0.007(4) 0.002(3) 0.000(3)
C16 0.047(3) 0.046(3) 0.053(4) 0.004(3) 0.006(3) 0.001(3)
C13 0.111(7) 0.059(5) 0.056(4) 0.021(4) -0.014(5) -0.003(5)
F10 0.083(4) 0.299(10) 0.131(5) -0.081(6) 0.042(4) -0.097(5)
C26 0.066(5) 0.057(5) 0.131(8) -0.019(5) 0.003(6) -0.003(4)
C22 0.037(4) 0.088(7) 0.162(10) -0.038(7) -0.010(6) -0.003(4)
C21 0.047(4) 0.097(6) 0.079(5) -0.002(5) 0.010(4) 0.012(4)
C24 0.056(4) 0.034(3) 0.104(6) -0.008(3) 0.020(4) -0.007(3)
C15 0.061(4) 0.074(5) 0.057(4) 0.009(4) -0.018(3) -0.006(4)
C7 0.047(3) 0.063(4) 0.048(4) 0.007(3) 0.004(3) 0.005(3)
C19 0.040(4) 0.107(7) 0.142(9) 0.017(7) 0.010(5) -0.008(4)
C23 0.047(4) 0.061(4) 0.079(5) -0.014(4) 0.004(3) -0.008(3)
C20 0.057(5) 0.108(7) 0.106(7) 0.004(6) 0.034(5) 0.002(5)
C12 0.108(7) 0.052(4) 0.092(6) 0.024(4) 0.032(5) -0.009(4)
C27 0.061(5) 0.130(9) 0.146(10) 0.079(8) 0.021(6) 0.044(6)
C18 0.068(5) 0.060(5) 0.125(7) 0.012(5) -0.019(5) -0.013(4)
C14 0.106(7) 0.077(6) 0.071(5) 0.009(5) -0.033(5) 0.003(5)
F7A 0.156(4) 0.047(3) 0.161(6) 0.027(3) 0.009(5) 0.005(4)
F8A 0.156(4) 0.047(3) 0.161(6) 0.027(3) 0.009(5) 0.005(4)
F9A 0.156(4) 0.047(3) 0.161(6) 0.027(3) 0.009(5) 0.005(4)
F7B 0.156(4) 0.047(3) 0.161(6) 0.027(3) 0.009(5) 0.005(4)
F8B 0.156(4) 0.047(3) 0.161(6) 0.027(3) 0.009(5) 0.005(4)
F9B 0.156(4) 0.047(3) 0.161(6) 0.027(3) 0.009(5) 0.005(4)

loop_
_atom_type_symbol
_atom_type_description
_atom_type_scat_dispersion_real
_atom_type_scat_dispersion_imag
_atom_type_scat_source
C C 0.0033 0.0016 'International Tables Vol C Tables 4.2.6.8 and 6.1.1.4'
H H 0 0 'International Tables Vol C Tables 4.2.6.8 and 6.1.1.4'
N N 0.0061 0.0033 'International Tables Vol C Tables 4.2.6.8 and 6.1.1.4'
O O 0.0106 0.006 'International Tables Vol C Tables 4.2.6.8 and 6.1.1.4'
F F 0.0171 0.0103 'International Tables Vol C Tables 4.2.6.8 and 6.1.1.4'
P P 0.1023 0.0942 'International Tables Vol C Tables 4.2.6.8 and 6.1.1.4'
Co Co 0.3494 0.9721 'International Tables Vol C Tables 4.2.6.8 and 6.1.1.4'

loop_
_geom_angle_atom_site_label_1
_geom_angle_atom_site_label_2
_geom_angle_atom_site_label_3
_geom_angle
_geom_angle_site_symmetry_1
_geom_angle_site_symmetry_3
N2 C8 C9 111.6(5) . .
N2 C8 C7 112.0(5) . .
C9 C8 C7 107.7(5) . .
O2 Co1 O6 96.16(16) . .
O2 Co1 O4 173.62(16) . .
O6 Co1 O4 89.17(16) . .
O2 Co1 O3 88.65(16) . .
O6 Co1 O3 174.08(15) . .
O4 Co1 O3 85.83(16) . .
O2 Co1 O1 87.96(16) . 14_544
O6 Co1 O1 86.70(17) . 14_544
O4 Co1 O1 95.87(17) . 14_544
O3 Co1 O1 96.94(17) . 14_544
O2 Co1 O5 93.74(16) . .
O6 Co1 O5 85.58(16) . .
O4 Co1 O5 83.15(16) . .
O3 Co1 O5 90.68(17) . .
O1 Co1 O5 172.23(16) 14_544 .
O2 P1 N2 112.6(3) . .
O2 P1 C10 115.1(3) . .
N2 P1 C10 103.6(3) . .
O2 P1 C16 109.5(3) . .
N2 P1 C16 108.1(3) . .
C10 P1 C16 107.7(3) . .
C25 O4 Co1 126.3(4) . .
P1 O2 Co1 160.7(3) . .
N1 O1 Co1 143.1(3) . 14_545
N1 C1 C2 109.6(5) . .
N1 C1 C3 107.7(5) . .
C2 C1 C3 110.9(6) . .
N1 C1 C9 108.7(5) . .
C2 C1 C9 110.4(5) . .
C3 C1 C9 109.6(5) . .
C28 O5 Co1 123.3(4) . .
C30 O6 Co1 124.7(4) . .
C23 O3 Co1 126.5(4) . .
O6 C30 C29 128.7(6) . .
O6 C30 C31 114.1(5) . .
C29 C30 C31 117.2(6) . .
C8 N2 P1 121.6(5) . .
N1 C4 C5 108.7(5) . .
N1 C4 C7 109.6(5) . .
C5 C4 C7 111.0(6) . .
N1 C4 C6 107.6(5) . .
C5 C4 C6 110.2(6) . .
C7 C4 C6 109.7(6) . .
O1 N1 C4 116.7(4) . .
O1 N1 C1 117.2(5) . .
C4 N1 C1 124.8(5) . .
C8 C9 C1 115.4(5) . .
C16 C17 C18 119.4(7) . .
O5 C28 C29 128.6(6) . .
O5 C28 C27 114.4(7) . .
C29 C28 C27 116.9(7) . .
C30 C29 C28 121.3(6) . .
C15 C10 C11 119.4(6) . .
C15 C10 P1 122.1(5) . .
C11 C10 P1 118.5(5) . .
F10 C31 F12 106.7(8) . .
F10 C31 F11 105.5(7) . .
F12 C31 F11 105.0(7) . .
F10 C31 C30 111.8(6) . .
F12 C31 C30 112.5(6) . .
F11 C31 C30 114.7(6) . .
O4 C25 C24 127.4(6) . .
O4 C25 C26 113.9(6) . .
C24 C25 C26 118.7(6) . .
C12 C11 C10 119.9(7) . .
C17 C16 C21 119.6(6) . .
C17 C16 P1 119.3(5) . .
C21 C16 P1 121.0(5) . .
C14 C13 C12 121.2(7) . .
F6 C26 F5 102.4(9) . .
F6 C26 F4 107.6(9) . .
F5 C26 F4 104.6(9) . .
F6 C26 C25 112.3(8) . .
F5 C26 C25 112.1(7) . .
F4 C26 C25 116.7(7) . .
F3 C22 F1 109.7(10) . .
F3 C22 F2 105.1(11) . .
F1 C22 F2 96.7(9) . .
F3 C22 C23 119.2(8) . .
F1 C22 C23 113.0(9) . .
F2 C22 C23 110.4(9) . .
C20 C21 C16 120.9(8) . .
C25 C24 C23 122.8(6) . .
C10 C15 C14 119.5(7) . .
C4 C7 C8 114.2(5) . .
C18 C19 C20 120.9(8) . .
O3 C23 C24 127.1(6) . .
O3 C23 C22 116.2(6) . .
C24 C23 C22 116.6(6) . .
C21 C20 C19 117.9(8) . .
C13 C12 C11 120.4(8) . .
F8B C27 F7A 122.8(13) . .
F8B C27 F9B 108.5(13) . .
F7A C27 F9B 63.7(9) . .
F8B C27 F7B 74.8(11) . .
F7A C27 F7B 64.4(12) . .
F9B C27 F7B 118.1(13) . .
F8B C27 F9A 88.0(13) . .
F7A C27 F9A 97.4(10) . .
F7B C27 F9A 139.1(10) . .
F7A C27 F8A 147.3(10) . .
F9B C27 F8A 103.3(12) . .
F7B C27 F8A 102.4(11) . .
F9A C27 F8A 72.7(11) . .
F8B C27 C28 120.0(10) . .
F7A C27 C28 112.6(9) . .
F9B C27 C28 115.4(10) . .
F7B C27 C28 114.0(10) . .
F9A C27 C28 106.8(11) . .
F8A C27 C28 100.1(9) . .
C19 C18 C17 121.3(9) . .
C13 C14 C15 119.6(8) . .
C27 F8A F9A 53.3(9) . .
C27 F9A F8A 54.0(9) . .
C27 F7B F8B 49.5(8) . .
C27 F8B F7B 55.7(11) . .

loop_
_geom_bond_atom_site_label_1
_geom_bond_atom_site_label_2
_geom_bond_distance
_geom_bond_site_symmetry_2
C8 N2 1.459(8) .
C8 C9 1.490(8) .
C8 C7 1.532(8) .
C3 C1 1.523(9) .
F4 C26 1.290(9) .
C2 C1 1.517(9) .
F1 C22 1.271(12) .
C5 C4 1.514(10) .
F3 C22 1.222(10) .
F5 C26 1.289(11) .
C6 C4 1.528(9) .
F6 C26 1.279(11) .
F2 C22 1.306(14) .
Co1 O2 2.025(4) .
Co1 O6 2.060(4) .
Co1 O4 2.070(4) .
Co1 O3 2.083(4) .
Co1 O1 2.115(4) 14_544
Co1 O5 2.129(4) .
P1 O2 1.493(4) .
P1 N2 1.641(6) .
P1 C10 1.794(6) .
P1 C16 1.798(6) .
O4 C25 1.254(7) .
O1 N1 1.281(6) .
O1 Co1 2.115(4) 14_545
C1 N1 1.507(7) .
C1 C9 1.543(9) .
O5 C28 1.241(8) .
O6 C30 1.265(7) .
O3 C23 1.243(8) .
C30 C29 1.394(9) .
C30 C31 1.526(9) .
C4 N1 1.503(7) .
C4 C7 1.528(8) .
C17 C16 1.370(9) .
C17 C18 1.391(11) .
F11 C31 1.292(9) .
C28 C29 1.407(9) .
C28 C27 1.528(11) .
F12 C31 1.288(9) .
C10 C15 1.376(9) .
C10 C11 1.394(9) .
C31 F10 1.277(9) .
C25 C24 1.391(9) .
C25 C26 1.507(10) .
C11 C12 1.368(10) .
C16 C21 1.392(10) .
C13 C14 1.352(12) .
C13 C12 1.358(12) .
C22 C23 1.502(10) .
C21 C20 1.386(11) .
C24 C23 1.396(9) .
C15 C14 1.405(10) .
C19 C18 1.336(13) .
C19 C20 1.405(13) .
C27 F8B 1.211(18) .
C27 F7A 1.303(18) .
C27 F9B 1.318(18) .
C27 F7B 1.316(17) .
C27 F9A 1.46(2) .
C27 F8A 1.476(18) .
F8A F9A 1.74(2) .
F7B F8B 1.54(2) .
